data_7215372
loop_
_publ_author_name
'Hao, Yongjing'
'Wu, Biao'
'Li, Shaoguang'
'Liu, Bin'
'Jia, Chuandong'
'Huang, Xiaojuan'
'Yang, Xiao-Juan'

_publ_section_title
;
 One-dimensional coordination polymers of a flexible bis(pyridylurea)
 ligand
;
_journal_issue 20
_journal_name_full CrystEngComm
_journal_page_first 6285
_journal_paper_doi 10.1039/c1ce05662j
_journal_volume 13
_journal_year 2011
_chemical_formula_sum 'C44 H76 Co2 N18 O26 S2'
_chemical_formula_weight 1455.2
_chemical_name_systematic
;
?
;
_space_group_IT_number 14
_symmetry_cell_setting monoclinic
_symmetry_space_group_name_Hall '-P 2ybc'
_symmetry_space_group_name_H-M 'P 1 21/c 1'
_atom_sites_solution_hydrogens geom
_atom_sites_solution_primary direct
_atom_sites_solution_secondary difmap
_audit_creation_method SHELXL-97
_cell_angle_alpha 90.00
_cell_angle_beta 125.174(2)
_cell_angle_gamma 90.00
_cell_formula_units_Z 2
_cell_length_a 11.8981(3)
_cell_length_b 16.9246(5)
_cell_length_c 19.3535(5)
_cell_measurement_temperature 293(2)
_cell_volume 3185.62(17)
_computing_cell_refinement 'Bruker SMART'
_computing_data_collection 'Bruker SMART APEX II'
_computing_data_reduction 'Bruker SAINT'
_computing_structure_refinement 'SHELXL-97 (Sheldrick, 1997)'
_computing_structure_solution 'SHELXS-97 (Sheldrick, 1990)'
_diffrn_ambient_temperature 293(2)
_diffrn_measured_fraction_theta_full 0.984
_diffrn_measured_fraction_theta_max 0.984
_diffrn_measurement_device_type 'Bruker APEX II area detector'
_diffrn_measurement_method '\w scans'
_diffrn_radiation_monochromator graphite
_diffrn_radiation_source 'fine-focus sealed tube'
_diffrn_radiation_type MoK\a
_diffrn_radiation_wavelength 0.71073
_diffrn_reflns_av_R_equivalents 0.0348
_diffrn_reflns_av_sigmaI/netI 0.0410
_diffrn_reflns_limit_h_max 15
_diffrn_reflns_limit_h_min -15
_diffrn_reflns_limit_k_max 21
_diffrn_reflns_limit_k_min -14
_diffrn_reflns_limit_l_max 24
_diffrn_reflns_limit_l_min -22
_diffrn_reflns_number 24862
_diffrn_reflns_theta_full 27.42
_diffrn_reflns_theta_max 27.42
_diffrn_reflns_theta_min 1.76
_exptl_absorpt_coefficient_mu 0.680
_exptl_absorpt_correction_T_max 0.9048
_exptl_absorpt_correction_T_min 0.8759
_exptl_absorpt_correction_type multi-scan
_exptl_absorpt_process_details SADABS
_exptl_crystal_colour pink
_exptl_crystal_density_diffrn 1.517
_exptl_crystal_density_method 'not measured'
_exptl_crystal_description needle
_exptl_crystal_F_000 1520
_exptl_crystal_size_max 0.20
_exptl_crystal_size_mid 0.15
_exptl_crystal_size_min 0.15
_refine_diff_density_max 0.750
_refine_diff_density_min -0.536
_refine_diff_density_rms 0.069
_refine_ls_extinction_method none
_refine_ls_goodness_of_fit_ref 1.058
_refine_ls_hydrogen_treatment mixed
_refine_ls_matrix_type full
_refine_ls_number_parameters 474
_refine_ls_number_reflns 7147
_refine_ls_number_restraints 11
_refine_ls_restrained_S_all 1.059
_refine_ls_R_factor_all 0.0834
_refine_ls_R_factor_gt 0.0534
_refine_ls_shift/su_max 0.002
_refine_ls_shift/su_mean 0.000
_refine_ls_structure_factor_coef Fsqd
_refine_ls_weighting_details 'calc w=1/[\s^2^(Fo^2^)+(0.1000P)^2^+0.7487P] where P=(Fo^2^+2Fc^2^)/3'
_refine_ls_weighting_scheme calc
_refine_ls_wR_factor_gt 0.1559
_refine_ls_wR_factor_ref 0.1741
_reflns_number_gt 4889
_reflns_number_total 7147
_reflns_threshold_expression >2sigma(I)
_cod_data_source_file c1ce05662j.txt
_cod_data_source_block CoSO4L
_cod_depositor_comments
;
The following automatic conversions were performed:

'_symmetry_cell_setting' value 'Monoclinic' changed to 'monoclinic'
according to
/usr/data/users/saulius/automatic-downloads/retrospective/RSC/lib/dictionaries/cif_core.dic
dictionary named 'cif_core.dic' version 2.4.2 from
2011-04-26.

'_exptl_absorpt_correction_type' value 'Multi-scan'
changed to 'multi-scan' according to
/usr/data/users/saulius/automatic-downloads/retrospective/RSC/lib/dictionaries/cif_core.dic
dictionary named 'cif_core.dic' version 2.4.2 from 2011-04-26.

Automatic conversion script
Id: cif_fix_values 2281 2013-09-26 08:29:07Z andrius 
;
_cod_original_cell_volume 3185.61(15)
_cod_original_sg_symbol_H-M P21/c
_cod_database_code 7215372

loop_
_symmetry_equiv_pos_as_xyz
'x, y, z'
'-x, y+1/2, -z+1/2'
'-x, -y, -z'
'x, -y-1/2, z-1/2'

loop_
_atom_site_label
_atom_site_type_symbol
_atom_site_fract_x
_atom_site_fract_y
_atom_site_fract_z
_atom_site_U_iso_or_equiv
_atom_site_adp_type
_atom_site_occupancy
_atom_site_symmetry_multiplicity
_atom_site_calc_flag
_atom_site_refinement_flags
_atom_site_disorder_assembly
_atom_site_disorder_group
Co Co 0.87359(4) 1.02514(2) 0.25591(2) 0.03997(16) Uani 1 1 d . . .
S S 0.53529(10) 0.21943(5) 0.21215(5) 0.0572(3) Uani 1 1 d . . .
O1 O 0.5880(3) 0.63468(16) 0.11077(16) 0.0736(8) Uani 1 1 d . . .
O2 O 1.2170(3) 0.66607(14) 0.45153(13) 0.0588(7) Uani 1 1 d . . .
O3 O 1.0587(2) 0.42397(14) 0.42477(14) 0.0555(6) Uani 1 1 d . . .
O4 O 0.7576(3) 1.03701(14) 0.30458(16) 0.0524(6) Uani 1 1 d D . .
H4 H 0.7223 0.9944 0.3018 0.079 Uiso 1 1 calc R . .
H4A H 0.719(4) 1.0765(19) 0.305(3) 0.080 Uiso 1 1 d D . .
O5 O 0.7317(3) 1.10006(14) 0.15440(14) 0.0506(6) Uani 1 1 d D . .
H5 H 0.7629 1.1129 0.1278 0.076 Uiso 1 1 calc R . .
H5A H 0.679(4) 1.131(2) 0.152(3) 0.080 Uiso 1 1 d D . .
O6 O 0.9822(3) 1.02130(19) 0.20008(17) 0.0575(7) Uani 1 1 d . . .
O7 O 0.5737(3) 0.21633(18) 0.15283(15) 0.0827(10) Uani 1 1 d . A .
O8 O 0.6340(4) 0.1765(2) 0.29107(18) 0.0597(12) Uani 0.745(6) 1 d P A 1
O9 O 0.3959(5) 0.1880(5) 0.1771(3) 0.110(2) Uani 0.745(6) 1 d P A 1
O10 O 0.5378(5) 0.3020(2) 0.2373(2) 0.0885(18) Uani 0.745(6) 1 d P A 1
O8' O 0.4034(10) 0.2512(7) 0.1660(6) 0.059(3) Uani 0.255(6) 1 d P A 2
O9' O 0.6350(11) 0.2530(8) 0.2842(5) 0.074(4) Uani 0.255(6) 1 d P A 2
O10' O 0.5331(18) 0.1339(8) 0.2199(14) 0.121(7) Uani 0.255(6) 1 d P A 2
O11 O 0.3635(4) 0.4278(2) 0.1572(3) 0.0954(11) Uani 1 1 d D . .
H11A H 0.410(4) 0.3906(16) 0.189(2) 0.080 Uiso 1 1 d D . .
H11B H 0.412(4) 0.4678(15) 0.178(3) 0.080 Uiso 1 1 d D . .
O12 O 0.4310(5) 0.0432(2) 0.2833(3) 0.1038(12) Uani 1 1 d D . .
H12A H 0.479(4) 0.067(3) 0.272(3) 0.080 Uiso 1 1 d D . .
H12B H 0.446(4) 0.064(3) 0.3283(19) 0.080 Uiso 1 1 d D . .
O13 O 0.7055(4) 0.3934(3) 0.2141(3) 0.1149(14) Uani 1 1 d D . .
H13A H 0.670(4) 0.4381(18) 0.213(2) 0.080 Uiso 1 1 d D . .
H13B H 0.773(3) 0.388(2) 0.2660(15) 0.080 Uiso 1 1 d D . .
N1 N 0.7501(3) 0.92612(16) 0.17809(14) 0.0436(6) Uani 1 1 d . . .
N2 N 0.5380(3) 0.73390(16) 0.01708(15) 0.0491(7) Uani 1 1 d . . .
H2 H 0.4937 0.7447 -0.0359 0.059 Uiso 1 1 calc R . .
N3 N 0.4673(3) 0.60672(17) -0.02775(19) 0.0615(9) Uani 1 1 d . . .
H3 H 0.4412 0.6225 -0.0772 0.074 Uiso 1 1 calc R . .
N4 N 1.0085(3) 0.94207(16) 0.35265(14) 0.0443(6) Uani 1 1 d . . .
N5 N 1.2469(3) 0.76946(16) 0.53656(14) 0.0475(7) Uani 1 1 d . . .
H5' H 1.2870 0.7845 0.5881 0.057 Uiso 1 1 calc R . .
N6 N 1.3368(3) 0.64849(16) 0.59288(15) 0.0487(7) Uani 1 1 d . . .
H6 H 1.3767 0.6711 0.6414 0.058 Uiso 1 1 calc R . .
N7 N 1.2268(3) 0.43787(18) 0.56454(18) 0.0632(9) Uani 1 1 d . . .
H7 H 1.2863 0.4134 0.6105 0.076 Uiso 1 1 calc R . .
N8 N 1.1714(3) 0.31521(17) 0.50699(16) 0.0536(8) Uani 1 1 d . . .
H8 H 1.2328 0.3004 0.5580 0.064 Uiso 1 1 calc R . .
N9 N 0.9897(3) 0.12780(17) 0.33351(16) 0.0477(7) Uani 1 1 d . . .
C1 C 0.7375(4) 0.8587(2) 0.20825(19) 0.0533(9) Uani 1 1 d . . .
H1 H 0.7788 0.8557 0.2661 0.064 Uiso 1 1 calc R . .
C2 C 0.6678(4) 0.7926(2) 0.16030(19) 0.0552(9) Uani 1 1 d . . .
H2A H 0.6617 0.7473 0.1851 0.066 Uiso 1 1 calc R . .
C3 C 0.6065(3) 0.79603(18) 0.07287(17) 0.0408(7) Uani 1 1 d . . .
C4 C 0.6128(3) 0.86790(19) 0.04068(18) 0.0461(8) Uani 1 1 d . . .
H4' H 0.5680 0.8741 -0.0173 0.055 Uiso 1 1 calc R . .
C5 C 0.6839(3) 0.9291(2) 0.09352(18) 0.0471(8) Uani 1 1 d . . .
H5B H 0.6874 0.9761 0.0699 0.056 Uiso 1 1 calc R . .
C6 C 0.5338(4) 0.6570(2) 0.0376(2) 0.0505(8) Uani 1 1 d . . .
C7 C 0.4388(4) 0.5265(2) -0.0167(3) 0.0653(11) Uani 1 1 d . . .
H7A H 0.3622 0.5062 -0.0706 0.078 Uiso 1 1 calc R . .
H7B H 0.4123 0.5262 0.0222 0.078 Uiso 1 1 calc R . .
C8 C 1.0715(3) 0.8848(2) 0.33919(19) 0.0491(8) Uani 1 1 d . . .
H8A H 1.0615 0.8849 0.2879 0.059 Uiso 1 1 calc R . .
C9 C 1.1495(3) 0.8261(2) 0.39572(19) 0.0479(8) Uani 1 1 d . . .
H9 H 1.1897 0.7877 0.3822 0.058 Uiso 1 1 calc R . .
C10 C 1.1680(3) 0.82471(18) 0.47367(17) 0.0425(7) Uani 1 1 d . . .
C11 C 1.1060(4) 0.8850(2) 0.48897(18) 0.0536(9) Uani 1 1 d . . .
H11 H 1.1183 0.8878 0.5409 0.064 Uiso 1 1 calc R . .
C12 C 1.0270(4) 0.9402(2) 0.42815(19) 0.0534(9) Uani 1 1 d . . .
H12 H 0.9837 0.9785 0.4395 0.064 Uiso 1 1 calc R . .
C13 C 1.2656(3) 0.69253(19) 0.52279(18) 0.0436(7) Uani 1 1 d . . .
C14 C 1.3482(3) 0.5635(2) 0.5889(2) 0.0509(8) Uani 1 1 d . . .
H14A H 1.4257 0.5443 0.6431 0.061 Uiso 1 1 calc R . .
H14B H 1.3646 0.5508 0.5465 0.061 Uiso 1 1 calc R . .
C15 C 1.2189(4) 0.5233(2) 0.5670(3) 0.0614(10) Uani 1 1 d . . .
H15A H 1.2014 0.5377 0.6085 0.074 Uiso 1 1 calc R . .
H15B H 1.1422 0.5419 0.5123 0.074 Uiso 1 1 calc R . .
C16 C 1.1457(3) 0.3955(2) 0.4941(2) 0.0488(8) Uani 1 1 d . . .
C17 C 1.1090(3) 0.25646(19) 0.44679(19) 0.0445(7) Uani 1 1 d . . .
C18 C 1.1703(3) 0.1819(2) 0.4670(2) 0.0553(9) Uani 1 1 d . . .
H18 H 1.2525 0.1734 0.5195 0.066 Uiso 1 1 calc R . .
C19 C 1.1099(3) 0.1214(2) 0.4099(2) 0.0542(9) Uani 1 1 d . . .
H19 H 1.1547 0.0729 0.4249 0.065 Uiso 1 1 calc R . .
C20 C 0.9332(4) 0.2000(2) 0.3149(2) 0.0567(10) Uani 1 1 d . . .
H20 H 0.8509 0.2069 0.2621 0.068 Uiso 1 1 calc R . .
C21 C 0.9867(4) 0.2648(2) 0.3674(2) 0.0558(9) Uani 1 1 d . . .
H21 H 0.9417 0.3132 0.3499 0.067 Uiso 1 1 calc R . .
C22 C 1.0786(6) 1.0817(4) 0.2066(4) 0.110(2) Uani 1 1 d . . .
H22A H 1.0274 1.1264 0.1721 0.165 Uiso 1 1 calc R . .
H22B H 1.1307 1.0594 0.1877 0.165 Uiso 1 1 calc R . .
H22C H 1.1401 1.0983 0.2644 0.165 Uiso 1 1 calc R . .
H6A H 0.972(4) 0.989(3) 0.174(3) 0.058(14) Uiso 1 1 d . . .

loop_
_atom_site_aniso_label
_atom_site_aniso_U_11
_atom_site_aniso_U_22
_atom_site_aniso_U_33
_atom_site_aniso_U_23
_atom_site_aniso_U_13
_atom_site_aniso_U_12
Co 0.0503(3) 0.0367(2) 0.0269(2) -0.00036(16) 0.01877(18) -0.00006(18)
S 0.0660(6) 0.0490(5) 0.0330(4) -0.0023(3) 0.0148(4) 0.0124(4)
O1 0.107(2) 0.0488(15) 0.0502(14) -0.0035(12) 0.0364(15) -0.0130(15)
O2 0.0838(17) 0.0490(14) 0.0344(11) -0.0097(10) 0.0287(12) 0.0047(12)
O3 0.0611(14) 0.0463(13) 0.0491(13) 0.0053(11) 0.0259(11) 0.0014(11)
O4 0.0721(16) 0.0397(13) 0.0554(13) 0.0026(11) 0.0425(13) 0.0039(11)
O5 0.0673(15) 0.0453(14) 0.0372(11) 0.0074(10) 0.0289(11) 0.0077(11)
O6 0.0721(17) 0.0597(17) 0.0502(14) -0.0120(13) 0.0409(13) -0.0128(14)
O7 0.115(2) 0.083(2) 0.0393(12) 0.0102(13) 0.0379(15) 0.0410(18)
O8 0.079(2) 0.056(3) 0.0306(15) 0.0037(14) 0.0239(15) 0.0196(19)
O9 0.073(3) 0.146(6) 0.060(3) -0.017(3) 0.008(2) -0.023(3)
O10 0.147(4) 0.049(2) 0.055(2) -0.0001(17) 0.051(3) 0.024(2)
O8' 0.048(5) 0.048(6) 0.057(6) -0.017(5) 0.016(4) 0.008(5)
O9' 0.062(6) 0.106(12) 0.029(4) -0.018(6) 0.012(4) 0.009(6)
O10' 0.142(14) 0.043(7) 0.22(2) 0.036(10) 0.132(16) 0.035(8)
O11 0.100(3) 0.075(2) 0.119(3) -0.011(2) 0.068(2) 0.0139(19)
O12 0.122(3) 0.089(3) 0.122(3) -0.031(2) 0.083(3) -0.008(2)
O13 0.107(3) 0.126(4) 0.094(3) 0.005(3) 0.047(2) 0.012(3)
N1 0.0551(15) 0.0387(14) 0.0300(11) -0.0022(10) 0.0205(11) -0.0026(12)
N2 0.0600(16) 0.0386(14) 0.0346(12) -0.0041(11) 0.0190(12) -0.0030(12)
N3 0.074(2) 0.0421(16) 0.0506(15) -0.0067(13) 0.0256(15) -0.0069(14)
N4 0.0531(15) 0.0433(15) 0.0289(11) -0.0027(10) 0.0193(11) 0.0029(12)
N5 0.0651(17) 0.0407(15) 0.0257(10) -0.0036(10) 0.0198(11) 0.0080(12)
N6 0.0598(16) 0.0390(14) 0.0333(12) -0.0067(11) 0.0188(12) -0.0010(12)
N7 0.0733(19) 0.0421(16) 0.0500(16) -0.0048(13) 0.0215(15) -0.0085(15)
N8 0.0603(16) 0.0426(15) 0.0373(13) -0.0010(12) 0.0161(12) -0.0071(13)
N9 0.0508(15) 0.0456(16) 0.0389(13) -0.0009(12) 0.0213(12) -0.0012(12)
C1 0.071(2) 0.050(2) 0.0313(14) -0.0063(14) 0.0247(15) -0.0052(17)
C2 0.074(2) 0.0447(19) 0.0374(15) -0.0020(14) 0.0269(16) -0.0111(17)
C3 0.0420(15) 0.0406(16) 0.0336(13) -0.0053(12) 0.0181(12) -0.0012(13)
C4 0.0530(18) 0.0446(18) 0.0295(13) 0.0001(13) 0.0173(13) -0.0020(14)
C5 0.0594(18) 0.0389(17) 0.0319(14) 0.0005(12) 0.0200(14) -0.0022(14)
C6 0.0558(19) 0.0418(18) 0.0448(17) -0.0033(14) 0.0237(15) -0.0029(15)
C7 0.061(2) 0.048(2) 0.069(2) -0.0124(18) 0.0272(19) -0.0071(16)
C8 0.0603(19) 0.056(2) 0.0308(14) 0.0024(14) 0.0261(14) 0.0071(16)
C9 0.0613(19) 0.0505(19) 0.0373(15) 0.0012(14) 0.0315(15) 0.0093(15)
C10 0.0484(16) 0.0394(17) 0.0284(13) -0.0056(12) 0.0156(12) -0.0019(13)
C11 0.074(2) 0.053(2) 0.0270(13) -0.0012(13) 0.0250(15) 0.0136(17)
C12 0.072(2) 0.053(2) 0.0329(14) -0.0006(14) 0.0289(15) 0.0162(17)
C13 0.0470(16) 0.0425(17) 0.0351(14) -0.0042(13) 0.0200(13) -0.0019(14)
C14 0.0579(19) 0.0406(18) 0.0455(16) -0.0035(14) 0.0247(15) 0.0020(15)
C15 0.073(2) 0.0427(19) 0.065(2) -0.0124(17) 0.038(2) -0.0061(17)
C16 0.0547(19) 0.0427(18) 0.0502(17) -0.0041(14) 0.0309(16) -0.0093(15)
C17 0.0487(17) 0.0411(17) 0.0399(14) -0.0012(13) 0.0233(13) -0.0065(14)
C18 0.0472(17) 0.048(2) 0.0432(16) 0.0011(15) 0.0104(14) -0.0026(15)
C19 0.0474(18) 0.0418(18) 0.0548(19) -0.0005(15) 0.0187(15) 0.0014(14)
C20 0.0567(19) 0.0436(19) 0.0407(16) -0.0010(14) 0.0112(15) 0.0007(16)
C21 0.0567(19) 0.0411(18) 0.0473(17) -0.0007(15) 0.0170(15) -0.0004(15)
C22 0.096(4) 0.152(6) 0.089(4) -0.012(4) 0.058(3) 0.005(4)

loop_
_atom_type_symbol
_atom_type_description
_atom_type_scat_dispersion_real
_atom_type_scat_dispersion_imag
_atom_type_scat_source
C C 0.0033 0.0016 'International Tables Vol C Tables 4.2.6.8 and 6.1.1.4'
H H 0.0000 0.0000 'International Tables Vol C Tables 4.2.6.8 and 6.1.1.4'
Co Co 0.3494 0.9721 'International Tables Vol C Tables 4.2.6.8 and 6.1.1.4'
N N 0.0061 0.0033 'International Tables Vol C Tables 4.2.6.8 and 6.1.1.4'
O O 0.0106 0.0060 'International Tables Vol C Tables 4.2.6.8 and 6.1.1.4'
S S 0.1246 0.1234 'International Tables Vol C Tables 4.2.6.8 and 6.1.1.4'

loop_
_geom_angle_atom_site_label_1
_geom_angle_atom_site_label_2
_geom_angle_atom_site_label_3
_geom_angle
_geom_angle_site_symmetry_1
_geom_angle_site_symmetry_3
O4 Co O6 175.22(10) . .
O4 Co O5 88.84(10) . .
O6 Co O5 86.55(11) . .
O4 Co N4 91.49(10) . .
O6 Co N4 93.20(11) . .
O5 Co N4 175.74(10) . .
O4 Co N1 91.61(10) . .
O6 Co N1 89.46(11) . .
O5 Co N1 87.66(10) . .
N4 Co N1 88.08(10) . .
O4 Co N9 86.20(11) . 1_565
O6 Co N9 92.59(12) . 1_565
O5 Co N9 90.69(10) . 1_565
N4 Co N9 93.57(10) . 1_565
N1 Co N9 177.29(10) . 1_565
O9' S O8' 120.2(7) . .
O9' S O10' 112.0(10) . .
O8' S O10' 111.7(8) . .
O9' S O7 110.2(5) . .
O8' S O7 104.9(5) . .
O10' S O7 94.5(7) . .
O9' S O8 55.0(6) . .
O8' S O8 141.9(6) . .
O10' S O8 57.0(8) . .
O7 S O8 111.94(19) . .
O9' S O10 54.0(6) . .
O8' S O10 69.3(5) . .
O10' S O10 154.9(8) . .
O7 S O10 109.7(2) . .
O8 S O10 105.8(2) . .
O9' S O9 136.1(6) . .
O8' S O9 45.1(5) . .
O10' S O9 67.0(7) . .
O7 S O9 113.6(2) . .
O8 S O9 108.1(3) . .
O10 S O9 107.2(4) . .
Co O4 H4 109.5 . .
Co O4 H4A 128(3) . .
H4 O4 H4A 116.4 . .
Co O5 H5 109.5 . .
Co O5 H5A 129(3) . .
H5 O5 H5A 114.3 . .
C22 O6 Co 127.3(3) . .
C22 O6 H6A 114(4) . .
Co O6 H6A 118(4) . .
H11A O11 H11B 106(3) . .
H12A O12 H12B 108(3) . .
H13A O13 H13B 104(3) . .
C1 N1 C5 115.5(3) . .
C1 N1 Co 124.22(19) . .
C5 N1 Co 120.2(2) . .
C6 N2 C3 126.7(3) . .
C6 N2 H2 116.7 . .
C3 N2 H2 116.7 . .
C6 N3 C7 121.2(3) . .
C6 N3 H3 119.4 . .
C7 N3 H3 119.4 . .
C8 N4 C12 115.7(3) . .
C8 N4 Co 121.7(2) . .
C12 N4 Co 122.4(2) . .
C13 N5 C10 125.0(2) . .
C13 N5 H5' 117.5 . .
C10 N5 H5' 117.5 . .
C13 N6 C14 121.5(3) . .
C13 N6 H6 119.2 . .
C14 N6 H6 119.2 . .
C16 N7 C15 123.1(3) . .
C16 N7 H7 118.5 . .
C15 N7 H7 118.5 . .
C17 N8 C16 126.9(3) . .
C17 N8 H8 116.6 . .
C16 N8 H8 116.6 . .
C20 N9 C19 114.8(3) . .
C20 N9 Co 121.3(2) . 1_545
C19 N9 Co 122.8(2) . 1_545
N1 C1 C2 125.1(3) . .
N1 C1 H1 117.4 . .
C2 C1 H1 117.4 . .
C1 C2 C3 118.0(3) . .
C1 C2 H2A 121.0 . .
C3 C2 H2A 121.0 . .
N2 C3 C4 118.3(3) . .
N2 C3 C2 124.8(3) . .
C4 C3 C2 116.8(3) . .
C5 C4 C3 120.2(3) . .
C5 C4 H4' 119.9 . .
C3 C4 H4' 119.9 . .
N1 C5 C4 124.1(3) . .
N1 C5 H5B 117.9 . .
C4 C5 H5B 117.9 . .
O1 C6 N3 121.6(3) . .
O1 C6 N2 123.0(3) . .
N3 C6 N2 115.4(3) . .
N3 C7 C7 111.9(4) . 3_665
N3 C7 H7A 109.2 . .
C7 C7 H7A 109.2 3_665 .
N3 C7 H7B 109.2 . .
C7 C7 H7B 109.2 3_665 .
H7A C7 H7B 107.9 . .
N4 C8 C9 124.6(3) . .
N4 C8 H8A 117.7 . .
C9 C8 H8A 117.7 . .
C8 C9 C10 119.3(3) . .
C8 C9 H9 120.4 . .
C10 C9 H9 120.4 . .
N5 C10 C11 118.9(3) . .
N5 C10 C9 124.6(3) . .
C11 C10 C9 116.5(3) . .
C12 C11 C10 120.4(3) . .
C12 C11 H11 119.8 . .
C10 C11 H11 119.8 . .
N4 C12 C11 123.5(3) . .
N4 C12 H12 118.2 . .
C11 C12 H12 118.2 . .
O2 C13 N6 123.2(3) . .
O2 C13 N5 122.5(3) . .
N6 C13 N5 114.2(3) . .
N6 C14 C15 110.6(3) . .
N6 C14 H14A 109.5 . .
C15 C14 H14A 109.5 . .
N6 C14 H14B 109.5 . .
C15 C14 H14B 109.5 . .
H14A C14 H14B 108.1 . .
N7 C15 C14 112.7(3) . .
N7 C15 H15A 109.1 . .
C14 C15 H15A 109.1 . .
N7 C15 H15B 109.1 . .
C14 C15 H15B 109.1 . .
H15A C15 H15B 107.8 . .
O3 C16 N7 124.2(3) . .
O3 C16 N8 122.9(3) . .
N7 C16 N8 112.8(3) . .
N8 C17 C21 125.0(3) . .
N8 C17 C18 118.3(3) . .
C21 C17 C18 116.6(3) . .
C19 C18 C17 120.2(3) . .
C19 C18 H18 119.9 . .
C17 C18 H18 119.9 . .
N9 C19 C18 124.0(3) . .
N9 C19 H19 118.0 . .
C18 C19 H19 118.0 . .
N9 C20 C21 125.6(3) . .
N9 C20 H20 117.2 . .
C21 C20 H20 117.2 . .
C20 C21 C17 118.8(3) . .
C20 C21 H21 120.6 . .
C17 C21 H21 120.6 . .
O6 C22 H22A 109.5 . .
O6 C22 H22B 109.5 . .
H22A C22 H22B 109.5 . .
O6 C22 H22C 109.5 . .
H22A C22 H22C 109.5 . .
H22B C22 H22C 109.5 . .

loop_
_geom_bond_atom_site_label_1
_geom_bond_atom_site_label_2
_geom_bond_distance
_geom_bond_site_symmetry_2
Co O4 2.081(3) .
Co O6 2.110(3) .
Co O5 2.121(2) .
Co N4 2.144(3) .
Co N1 2.165(3) .
Co N9 2.189(3) 1_565
S O9' 1.329(9) .
S O8' 1.391(9) .
S O10' 1.457(13) .
S O7 1.461(3) .
S O8 1.474(3) .
S O10 1.475(4) .
S O9 1.482(5) .
O1 C6 1.229(4) .
O2 C13 1.232(4) .
O3 C16 1.226(4) .
O4 H4 0.8200 .
O4 H4A 0.819(19) .
O5 H5 0.8200 .
O5 H5A 0.793(19) .
O6 C22 1.486(7) .
O6 H6A 0.70(4) .
O11 H11A 0.828(18) .
O11 H11B 0.828(18) .
O12 H12A 0.824(18) .
O12 H12B 0.855(18) .
O13 H13A 0.858(18) .
O13 H13B 0.855(18) .
N1 C1 1.329(4) .
N1 C5 1.348(4) .
N2 C6 1.370(4) .
N2 C3 1.386(4) .
N2 H2 0.8600 .
N3 C6 1.341(4) .
N3 C7 1.445(5) .
N3 H3 0.8600 .
N4 C8 1.339(4) .
N4 C12 1.347(4) .
N5 C13 1.373(4) .
N5 C10 1.386(4) .
N5 H5' 0.8600 .
N6 C13 1.338(4) .
N6 C14 1.451(4) .
N6 H6 0.8600 .
N7 C16 1.338(4) .
N7 C15 1.451(5) .
N7 H7 0.8600 .
N8 C17 1.379(4) .
N8 C16 1.383(4) .
N8 H8 0.8600 .
N9 C20 1.340(4) .
N9 C19 1.344(4) .
N9 Co 2.189(3) 1_545
C1 C2 1.383(5) .
C1 H1 0.9300 .
C2 C3 1.406(4) .
C2 H2A 0.9300 .
C3 C4 1.388(4) .
C4 C5 1.356(4) .
C4 H4' 0.9300 .
C5 H5B 0.9300 .
C7 C7 1.503(8) 3_665
C7 H7A 0.9700 .
C7 H7B 0.9700 .
C8 C9 1.369(4) .
C8 H8A 0.9300 .
C9 C10 1.393(4) .
C9 H9 0.9300 .
C10 C11 1.387(5) .
C11 C12 1.366(5) .
C11 H11 0.9300 .
C12 H12 0.9300 .
C14 C15 1.503(5) .
C14 H14A 0.9700 .
C14 H14B 0.9700 .
C15 H15A 0.9700 .
C15 H15B 0.9700 .
C17 C21 1.387(4) .
C17 C18 1.396(5) .
C18 C19 1.368(5) .
C18 H18 0.9300 .
C19 H19 0.9300 .
C20 C21 1.375(5) .
C20 H20 0.9300 .
C21 H21 0.9300 .
C22 H22A 0.9600 .
C22 H22B 0.9600 .
C22 H22C 0.9600 .

loop_
_geom_hbond_atom_site_label_D
_geom_hbond_atom_site_label_H
_geom_hbond_atom_site_label_A
_geom_hbond_distance_DH
_geom_hbond_distance_HA
_geom_hbond_distance_DA
_geom_hbond_angle_DHA
_geom_hbond_site_symmetry_A
C20 H20 O5 0.93 2.49 3.112(4) 124.0 1_545
O12 H12B O1 0.855(18) 1.88(3) 2.680(5) 154(5) 2_645
N8 H8 O9 0.86 1.99 2.801(5) 156.4 4_666
N7 H7 O9 0.86 2.09 2.878(7) 152.0 4_666
O5 H5A O7 0.793(19) 1.92(2) 2.709(4) 172(5) 1_565
N6 H6 O10 0.86 2.00 2.843(4) 166.0 3_766
N5 H5' O8 0.86 2.06 2.920(4) 174.8 3_766
O5 H5 O2 0.82 1.91 2.696(3) 160.5 2_755
O6 H6A O3 0.70(4) 2.06(4) 2.727(4) 161(5) 2_755
C22 H22A O2 0.96 2.57 3.373(6) 141.1 2_755
O4 H4A O8 0.819(19) 1.91(2) 2.714(4) 168(5) 1_565
O4 H4 O11 0.82 1.97 2.696(4) 147.3 2_655
O11 H11B O12 0.828(18) 2.02(3) 2.807(6) 158(5) 2_655
O13 H13A O12 0.858(18) 2.17(2) 3.027(6) 173(5) 2_655
N2 H2 O7 0.86 2.03 2.873(4) 167.5 3_665
N3 H3 O13 0.86 2.19 2.948(5) 146.2 3_665
O11 H11A O10 0.828(18) 1.95(3) 2.745(5) 161(5) .
O12 H12A O8 0.824(18) 2.49(3) 3.245(6) 153(4) .
O12 H12A O9 0.824(18) 2.54(5) 3.068(9) 123(4) .
C2 H2A O1 0.93 2.24 2.813(4) 119.2 .
C5 H5B O5 0.93 2.52 3.051(4) 116.4 .
C9 H9 O2 0.93 2.37 2.855(4) 111.9 .
C15 H15B O3 0.97 2.43 2.827(4) 104.1 .
C21 H21 O3 0.93 2.29 2.852(4) 118.7 .

loop_
_geom_torsion_atom_site_label_1
_geom_torsion_atom_site_label_2
_geom_torsion_atom_site_label_3
_geom_torsion_atom_site_label_4
_geom_torsion
_geom_torsion_site_symmetry_1
_geom_torsion_site_symmetry_4
O4 Co O6 C22 65.1(14) . .
O5 Co O6 C22 80.4(4) . .
N4 Co O6 C22 -103.8(4) . .
N1 Co O6 C22 168.1(4) . .
N9 Co O6 C22 -10.1(4) 1_565 .
O4 Co N1 C1 -60.8(3) . .
O6 Co N1 C1 123.9(3) . .
O5 Co N1 C1 -149.5(3) . .
N4 Co N1 C1 30.7(3) . .
N9 Co N1 C1 -97(2) 1_565 .
O4 Co N1 C5 121.9(3) . .
O6 Co N1 C5 -53.4(3) . .
O5 Co N1 C5 33.1(3) . .
N4 Co N1 C5 -146.7(3) . .
N9 Co N1 C5 86(2) 1_565 .
O4 Co N4 C8 149.9(3) . .
O6 Co N4 C8 -31.0(3) . .
O5 Co N4 C8 55.5(15) . .
N1 Co N4 C8 58.3(3) . .
N9 Co N4 C8 -123.8(3) 1_565 .
O4 Co N4 C12 -24.9(3) . .
O6 Co N4 C12 154.2(3) . .
O5 Co N4 C12 -119.3(14) . .
N1 Co N4 C12 -116.4(3) . .
N9 Co N4 C12 61.4(3) 1_565 .
C5 N1 C1 C2 2.7(6) . .
Co N1 C1 C2 -174.8(3) . .
N1 C1 C2 C3 0.8(6) . .
C6 N2 C3 C4 172.3(3) . .
C6 N2 C3 C2 -9.4(6) . .
C1 C2 C3 N2 177.3(3) . .
C1 C2 C3 C4 -4.4(5) . .
N2 C3 C4 C5 -177.0(3) . .
C2 C3 C4 C5 4.6(5) . .
C1 N1 C5 C4 -2.5(5) . .
Co N1 C5 C4 175.0(3) . .
C3 C4 C5 N1 -1.1(6) . .
C7 N3 C6 O1 9.2(6) . .
C7 N3 C6 N2 -171.5(3) . .
C3 N2 C6 O1 3.2(6) . .
C3 N2 C6 N3 -176.1(3) . .
C6 N3 C7 C7 -81.3(6) . 3_665
C12 N4 C8 C9 0.8(5) . .
Co N4 C8 C9 -174.3(3) . .
N4 C8 C9 C10 -0.8(6) . .
C13 N5 C10 C11 151.1(4) . .
C13 N5 C10 C9 -31.2(5) . .
C8 C9 C10 N5 -178.6(3) . .
C8 C9 C10 C11 -0.9(5) . .
N5 C10 C11 C12 -179.6(3) . .
C9 C10 C11 C12 2.5(5) . .
C8 N4 C12 C11 1.0(5) . .
Co N4 C12 C11 176.0(3) . .
C10 C11 C12 N4 -2.6(6) . .
C14 N6 C13 O2 -7.3(5) . .
C14 N6 C13 N5 170.4(3) . .
C10 N5 C13 O2 2.9(6) . .
C10 N5 C13 N6 -174.9(3) . .
C13 N6 C14 C15 -78.1(4) . .
C16 N7 C15 C14 -116.0(4) . .
N6 C14 C15 N7 -178.4(3) . .
C15 N7 C16 O3 1.0(6) . .
C15 N7 C16 N8 -179.8(3) . .
C17 N8 C16 O3 1.7(6) . .
C17 N8 C16 N7 -177.6(3) . .
C16 N8 C17 C21 -17.1(6) . .
C16 N8 C17 C18 164.6(4) . .
N8 C17 C18 C19 178.3(3) . .
C21 C17 C18 C19 -0.1(6) . .
C20 N9 C19 C18 2.3(6) . .
Co N9 C19 C18 -165.8(3) 1_545 .
C17 C18 C19 N9 -1.7(6) . .
C19 N9 C20 C21 -1.3(6) . .
Co N9 C20 C21 167.0(3) 1_545 .
N9 C20 C21 C17 -0.3(7) . .
N8 C17 C21 C20 -177.3(4) . .
C18 C17 C21 C20 1.0(6) . .
